data_4031821
loop_
_publ_author_name
'Engelhart, Jens U.'
'Paulus, Fabian'
'Schaffroth, Manuel'
'Vasilenko, Vladislav'
'Tverskoy, Olena'
'Rominger, Frank'
'Bunz, Uwe H. F.'

_publ_section_title
;
 Halogenated Symmetrical Tetraazapentacenes: Synthesis, Structures, and
 Properties.
;
_journal_issue 3
_journal_name_full 'The Journal of organic chemistry'
_journal_page_first 1198
_journal_page_last 1205
_journal_paper_doi 10.1021/acs.joc.5b02731
_journal_volume 81
_journal_year 2016
_chemical_formula_sum 'C41 H49 Cl7 N4 Si2'
_chemical_formula_weight 902.17
_chemical_name_common '10 in manuscript'
_chemical_name_systematic
; 
 ? 
;
_space_group_crystal_system triclinic
_space_group_IT_number 2
_space_group_name_Hall '-P 1'
_space_group_name_H-M_alt 'P -1'
_symmetry_space_group_name_Hall '-P 1'
_symmetry_space_group_name_H-M 'P -1'
_atom_sites_solution_hydrogens geom
_audit_creation_method SHELXL-2013
_cell_angle_alpha 88.066(6)
_cell_angle_beta 87.812(6)
_cell_angle_gamma 76.754(6)
_cell_formula_units_Z 2
_cell_length_a 8.777(2)
_cell_length_b 8.817(2)
_cell_length_c 29.942(7)
_cell_measurement_reflns_used 1344
_cell_measurement_temperature 200(2)
_cell_measurement_theta_max 20.07
_cell_measurement_theta_min 2.38
_cell_volume 2253.1(9)
_computing_cell_refinement 'Bruker SAINT'
_computing_data_collection 'Bruker APEX2'
_computing_data_reduction 'Bruker SAINT'
_computing_molecular_graphics 'Bruker SHELXTL'
_computing_publication_material 'Bruker SHELXTL'
_computing_structure_refinement 'SHELXL-2013 (Sheldrick, 2013)'
_computing_structure_solution 'SHELXS-97 (Sheldrick 2008)'
_diffrn_ambient_temperature 200(2)
_diffrn_measured_fraction_theta_full 0.681
_diffrn_measured_fraction_theta_max 0.996
_diffrn_measurement_device_type 'Bruker APEX'
_diffrn_measurement_method '\f and \w scans'
_diffrn_radiation_type MoK\a
_diffrn_radiation_wavelength 0.71073
_diffrn_reflns_av_R_equivalents 0.0849
_diffrn_reflns_av_unetI/netI 0.1228
_diffrn_reflns_laue_measured_fraction_full 0.681
_diffrn_reflns_laue_measured_fraction_max 0.996
_diffrn_reflns_limit_h_max 9
_diffrn_reflns_limit_h_min -9
_diffrn_reflns_limit_k_max 9
_diffrn_reflns_limit_k_min -9
_diffrn_reflns_limit_l_max 31
_diffrn_reflns_limit_l_min -31
_diffrn_reflns_number 14606
_diffrn_reflns_point_group_measured_fraction_full 0.681
_diffrn_reflns_point_group_measured_fraction_max 0.996
_diffrn_reflns_theta_full 25.242
_diffrn_reflns_theta_max 22.043
_diffrn_reflns_theta_min 0.681
_diffrn_source 'sealed tube'
_exptl_absorpt_coefficient_mu 0.528
_exptl_absorpt_correction_T_max 0.9582
_exptl_absorpt_correction_T_min 0.8045
_exptl_absorpt_correction_type multi-scan
_exptl_absorpt_process_details
;
Sheldrick, G. M. (2008). <i>SADABS</i>. University of G\"ottingen, Germany.
;
_exptl_crystal_colour orange
_exptl_crystal_density_diffrn 1.330
_exptl_crystal_description plate
_exptl_crystal_F_000 940
_exptl_crystal_size_max 0.160
_exptl_crystal_size_mid 0.140
_exptl_crystal_size_min 0.070
_refine_diff_density_max 0.340
_refine_diff_density_min -0.345
_refine_diff_density_rms 0.077
_refine_ls_extinction_method none
_refine_ls_goodness_of_fit_ref 1.073
_refine_ls_hydrogen_treatment constr
_refine_ls_matrix_type full
_refine_ls_number_parameters 500
_refine_ls_number_reflns 5565
_refine_ls_number_restraints 697
_refine_ls_restrained_S_all 1.034
_refine_ls_R_factor_all 0.1399
_refine_ls_R_factor_gt 0.0805
_refine_ls_shift/su_max 0.000
_refine_ls_shift/su_mean 0.000
_refine_ls_structure_factor_coef Fsqd
_refine_ls_weighting_details 'w=1/[\s^2^(Fo^2^)+(0.0465P)^2^+3.6623P] where P=(Fo^2^+2Fc^2^)/3'
_refine_ls_weighting_scheme calc
_refine_ls_wR_factor_gt 0.1482
_refine_ls_wR_factor_ref 0.1765
_reflns_Friedel_coverage 0.000
_reflns_number_gt 3368
_reflns_number_total 5565
_reflns_threshold_expression 'I > 2\s(I)'
_cod_data_source_file jo5b02731_si_001.cif
_cod_data_source_block je29
_cod_depositor_comments 'Adding full bibliography for 4031817--4031822.cif.'
_cod_original_cell_volume 2253.0(9)
_cod_database_code 4031821
_shelx_space_group_comment
; 
The symmetry employed for this shelxl refinement is uniquely defined 
by the following loop, which should always be used as a source of 
symmetry information in preference to the above space-group names. 
They are only intended as comments. 
;
_shelx_estimated_absorpt_t_min 0.920
_shelx_estimated_absorpt_t_max 0.964
_shelxl_version_number 2013-4

loop_
_space_group_symop_operation_xyz
'x, y, z'
'-x, -y, -z'

loop_
_atom_site_label
_atom_site_type_symbol
_atom_site_fract_x
_atom_site_fract_y
_atom_site_fract_z
_atom_site_U_iso_or_equiv
_atom_site_adp_type
_atom_site_occupancy
_atom_site_site_symmetry_order
_atom_site_calc_flag
_atom_site_refinement_flags_posn
_atom_site_refinement_flags_adp
_atom_site_refinement_flags_occupancy
_atom_site_disorder_assembly
_atom_site_disorder_group
Si1 Si 0.2335(3) -0.2853(3) 0.42153(8) 0.0338(6) Uani 1 1 d D U . . .
Si2 Si -0.3248(3) -0.2459(3) 0.07681(8) 0.0343(6) Uani 1 1 d D U . . .
Cl1 Cl 0.0064(3) -0.7345(3) 0.37461(7) 0.0520(7) Uani 1 1 d D U . . .
Cl2 Cl -0.2608(2) -0.7581(3) 0.18694(7) 0.0428(6) Uani 1 1 d D U . . .
Cl3 Cl 0.0806(3) 0.1721(3) 0.09843(8) 0.0544(7) Uani 1 1 d D U . . .
Cl4 Cl 0.3733(2) 0.1756(2) 0.28451(7) 0.0424(6) Uani 1 1 d D U . . .
C1 C 0.1696(8) -0.2851(8) 0.3225(2) 0.0253(18) Uani 1 1 d D U . . .
C2 C 0.2053(9) -0.2921(8) 0.3615(2) 0.0290(19) Uani 1 1 d D U . . .
C3 C -0.0966(8) -0.2869(9) 0.1521(2) 0.0291(19) Uani 1 1 d D U . . .
C4 C -0.1805(9) -0.2864(9) 0.1211(2) 0.035(2) Uani 1 1 d D U . . .
C11 C 0.1213(7) -0.2883(8) 0.2779(2) 0.0221(16) Uani 1 1 d D U . . .
C12 C 0.0498(7) -0.4055(8) 0.2670(2) 0.0206(16) Uani 1 1 d D U . . .
N13 N 0.0352(7) -0.5206(7) 0.2971(2) 0.0287(15) Uani 1 1 d D U . . .
H13 H 0.0778 -0.5211 0.3232 0.034 Uiso 1 1 calc R U . . .
C14 C -0.0433(7) -0.6386(8) 0.2893(2) 0.0223(16) Uani 1 1 d D U . . .
C15 C -0.0611(8) -0.7472(9) 0.3219(2) 0.0331(19) Uani 1 1 d D U . . .
C16 C -0.1380(9) -0.8636(9) 0.3129(3) 0.042(2) Uani 1 1 d D U . . .
H16 H -0.1500 -0.9390 0.3353 0.050 Uiso 1 1 calc R U . . .
C17 C -0.1962(9) -0.8689(9) 0.2715(3) 0.038(2) Uani 1 1 d D U . . .
H17 H -0.2463 -0.9500 0.2648 0.045 Uiso 1 1 calc R U . . .
C18 C -0.1825(8) -0.7567(8) 0.2392(2) 0.0270(17) Uani 1 1 d D U . . .
C19 C -0.1025(8) -0.6423(8) 0.2477(2) 0.0257(17) Uani 1 1 d D U . . .
N20 N -0.0896(6) -0.5262(7) 0.2164(2) 0.0282(15) Uani 1 1 d D U . . .
H20 H -0.1310 -0.5282 0.1902 0.034 Uiso 1 1 calc R U . . .
C21 C -0.0159(8) -0.4077(8) 0.2239(2) 0.0221(16) Uani 1 1 d D U . . .
C22 C -0.0118(8) -0.2918(8) 0.1923(2) 0.0250(17) Uani 1 1 d D U . . .
C23 C 0.0688(7) -0.1706(8) 0.2025(2) 0.0215(16) Uani 1 1 d D U . . .
N24 N 0.0764(6) -0.0631(7) 0.1710(2) 0.0273(15) Uani 1 1 d D U . . .
C25 C 0.1528(8) 0.0496(8) 0.1815(2) 0.0279(17) Uani 1 1 d D U . . .
C26 C 0.1602(9) 0.1732(9) 0.1497(2) 0.037(2) Uani 1 1 d D U . . .
C27 C 0.2381(9) 0.2844(10) 0.1596(3) 0.044(2) Uani 1 1 d D U . . .
H27 H 0.2489 0.3621 0.1377 0.053 Uiso 1 1 calc R U . . .
C28 C 0.3019(9) 0.2853(9) 0.2014(3) 0.037(2) Uani 1 1 d D U . . .
H28 H 0.3526 0.3661 0.2078 0.045 Uiso 1 1 calc R U . . .
C29 C 0.2941(8) 0.1756(9) 0.2330(3) 0.0348(19) Uani 1 1 d D U . . .
C30 C 0.2149(8) 0.0518(8) 0.2243(2) 0.0256(16) Uani 1 1 d D U . . .
N31 N 0.2069(6) -0.0592(7) 0.2560(2) 0.0296(15) Uani 1 1 d D U . . .
C32 C 0.1324(7) -0.1690(8) 0.2452(2) 0.0243(16) Uani 1 1 d D U . . .
C41 C 0.2780(10) -0.0917(9) 0.4323(3) 0.048(2) Uani 1 1 d D U . . .
H41 H 0.1749 -0.0146 0.4340 0.058 Uiso 1 1 calc R U . . .
C42 C 0.3746(11) -0.0333(10) 0.3946(3) 0.068(3) Uani 1 1 d D U . . .
H42A H 0.3957 0.0665 0.4026 0.102 Uiso 1 1 calc R U . . .
H42B H 0.3159 -0.0193 0.3669 0.102 Uiso 1 1 calc R U . . .
H42C H 0.4738 -0.1097 0.3899 0.102 Uiso 1 1 calc R U . . .
C43 C 0.3533(12) -0.0889(13) 0.4770(3) 0.079(3) Uani 1 1 d D U . . .
H43A H 0.3713 0.0152 0.4814 0.118 Uiso 1 1 calc R U . . .
H43B H 0.4534 -0.1659 0.4774 0.118 Uiso 1 1 calc R U . . .
H43C H 0.2836 -0.1141 0.5011 0.118 Uiso 1 1 calc R U . . .
C44 C 0.0409(9) -0.3012(11) 0.4493(3) 0.053(2) Uani 1 1 d D U . . .
H44 H 0.0260 -0.4076 0.4433 0.064 Uiso 1 1 calc R U . . .
C45 C -0.0963(10) -0.1851(12) 0.4296(3) 0.075(3) Uani 1 1 d D U . . .
H45A H -0.1943 -0.2035 0.4430 0.113 Uiso 1 1 calc R U . . .
H45B H -0.0953 -0.1977 0.3972 0.113 Uiso 1 1 calc R U . . .
H45C H -0.0879 -0.0790 0.4359 0.113 Uiso 1 1 calc R U . . .
C46 C 0.0390(12) -0.2869(14) 0.4999(3) 0.083(4) Uani 1 1 d D U . . .
H46A H -0.0512 -0.3219 0.5132 0.125 Uiso 1 1 calc R U . . .
H46B H 0.0313 -0.1779 0.5073 0.125 Uiso 1 1 calc R U . . .
H46C H 0.1358 -0.3518 0.5117 0.125 Uiso 1 1 calc R U . . .
C47 C 0.3931(9) -0.4562(9) 0.4382(3) 0.053(2) Uani 1 1 d D U . . .
H47 H 0.4031 -0.4515 0.4712 0.063 Uiso 1 1 calc R U . . .
C48 C 0.5524(10) -0.4509(12) 0.4169(4) 0.078(3) Uani 1 1 d D U . . .
H48A H 0.6310 -0.5419 0.4272 0.117 Uiso 1 1 calc R U . . .
H48B H 0.5819 -0.3555 0.4255 0.117 Uiso 1 1 calc R U . . .
H48C H 0.5469 -0.4520 0.3842 0.117 Uiso 1 1 calc R U . . .
C49 C 0.3555(12) -0.6114(10) 0.4293(4) 0.092(4) Uani 1 1 d D U . . .
H49A H 0.4393 -0.6960 0.4405 0.137 Uiso 1 1 calc R U . . .
H49B H 0.3465 -0.6216 0.3971 0.137 Uiso 1 1 calc R U . . .
H49C H 0.2562 -0.6171 0.4446 0.137 Uiso 1 1 calc R U . . .
C51 C -0.2459(18) -0.3851(13) 0.0310(4) 0.038(4) Uani 0.702(17) 1 d D U P A 1
H51 H -0.1356 -0.3751 0.0253 0.046 Uiso 0.702(17) 1 calc R U P A 1
C52 C -0.324(3) -0.346(3) -0.0133(6) 0.054(6) Uani 0.702(17) 1 d D U P A 1
H52A H -0.2704 -0.4200 -0.0356 0.080 Uiso 0.702(17) 1 calc R U P A 1
H52B H -0.3177 -0.2399 -0.0231 0.080 Uiso 0.702(17) 1 calc R U P A 1
H52C H -0.4338 -0.3514 -0.0100 0.080 Uiso 0.702(17) 1 calc R U P A 1
C53 C -0.2325(19) -0.5537(12) 0.0451(4) 0.065(5) Uani 0.702(17) 1 d D U P A 1
H53A H -0.2358 -0.6152 0.0186 0.097 Uiso 0.702(17) 1 calc R U P A 1
H53B H -0.3198 -0.5618 0.0657 0.097 Uiso 0.702(17) 1 calc R U P A 1
H53C H -0.1332 -0.5934 0.0600 0.097 Uiso 0.702(17) 1 calc R U P A 1
C54 C -0.5202(8) -0.2519(10) 0.1035(3) 0.044(2) Uani 1 1 d D U . . .
H54 H -0.5431 -0.1662 0.1256 0.052 Uiso 1 1 calc R U . . .
C55 C -0.6545(9) -0.2139(12) 0.0709(3) 0.062(3) Uani 1 1 d D U . . .
H55A H -0.7535 -0.2149 0.0870 0.093 Uiso 1 1 calc R U . . .
H55B H -0.6361 -0.2920 0.0475 0.093 Uiso 1 1 calc R U . . .
H55C H -0.6599 -0.1104 0.0571 0.093 Uiso 1 1 calc R U . . .
C56 C -0.5270(10) -0.4012(10) 0.1306(3) 0.062(3) Uani 1 1 d D U . . .
H56A H -0.6333 -0.3930 0.1431 0.093 Uiso 1 1 calc R U . . .
H56B H -0.4530 -0.4151 0.1549 0.093 Uiso 1 1 calc R U . . .
H56C H -0.4991 -0.4908 0.1110 0.093 Uiso 1 1 calc R U . . .
C57 C -0.3254(9) -0.0443(8) 0.0553(3) 0.041(2) Uani 1 1 d D U . . .
H57 H -0.4034 -0.0182 0.0311 0.049 Uiso 1 1 calc R U . . .
C58 C -0.1661(9) -0.0305(11) 0.0350(3) 0.060(3) Uani 1 1 d D U . . .
H58A H -0.1730 0.0762 0.0235 0.089 Uiso 1 1 calc R U . . .
H58B H -0.1362 -0.1034 0.0105 0.089 Uiso 1 1 calc R U . . .
H58C H -0.0872 -0.0555 0.0581 0.089 Uiso 1 1 calc R U . . .
C59 C -0.3761(11) 0.0761(9) 0.0917(3) 0.057(3) Uani 1 1 d D U . . .
H59A H -0.3706 0.1795 0.0796 0.086 Uiso 1 1 calc R U . . .
H59B H -0.3063 0.0486 0.1169 0.086 Uiso 1 1 calc R U . . .
H59C H -0.4838 0.0773 0.1019 0.086 Uiso 1 1 calc R U . . .
C61 C 0.5467(9) -0.2529(10) 0.2776(3) 0.040(2) Uani 1 1 d . U . . .
H61 H 0.4452 -0.1868 0.2889 0.048 Uiso 1 1 calc R U . . .
C51B C -0.293(4) -0.403(5) 0.0353(11) 0.056(15) Uiso 0.298(17) 1 d D . P A 2
H51B H -0.3464 -0.4839 0.0480 0.067 Uiso 0.298(17) 1 calc R U P A 2
C52B C -0.365(6) -0.352(8) -0.0096(15) 0.050(16) Uiso 0.298(17) 1 d D . P A 2
H52D H -0.4735 -0.2940 -0.0049 0.075 Uiso 0.298(17) 1 calc R U P A 2
H52E H -0.3628 -0.4438 -0.0273 0.075 Uiso 0.298(17) 1 calc R U P A 2
H52F H -0.3049 -0.2847 -0.0256 0.075 Uiso 0.298(17) 1 calc R U P A 2
C53B C -0.120(3) -0.482(4) 0.0300(12) 0.076(14) Uiso 0.298(17) 1 d D . P A 2
H53D H -0.0758 -0.5067 0.0596 0.114 Uiso 0.298(17) 1 calc R U P A 2
H53E H -0.0652 -0.4114 0.0135 0.114 Uiso 0.298(17) 1 calc R U P A 2
H53F H -0.1092 -0.5778 0.0134 0.114 Uiso 0.298(17) 1 calc R U P A 2
Cl5 Cl 0.6957(2) -0.2422(3) 0.31474(8) 0.0539(7) Uani 1 1 d . U . . .
Cl6 Cl 0.5283(3) -0.4474(3) 0.27518(10) 0.0627(8) Uani 1 1 d . U . . .
Cl7 Cl 0.5920(3) -0.1828(3) 0.22477(8) 0.0557(7) Uani 1 1 d . U . . .

loop_
_atom_site_aniso_label
_atom_site_aniso_U_11
_atom_site_aniso_U_22
_atom_site_aniso_U_33
_atom_site_aniso_U_23
_atom_site_aniso_U_13
_atom_site_aniso_U_12
Si1 0.0390(14) 0.0354(15) 0.0311(14) 0.0017(11) -0.0117(11) -0.0157(12)
Si2 0.0380(14) 0.0318(14) 0.0348(14) 0.0011(11) -0.0177(12) -0.0089(11)
Cl1 0.0679(16) 0.0531(16) 0.0423(14) 0.0155(12) -0.0173(12) -0.0290(13)
Cl2 0.0383(12) 0.0385(14) 0.0558(15) -0.0093(11) -0.0160(11) -0.0141(11)
Cl3 0.0672(16) 0.0559(16) 0.0454(14) 0.0177(12) -0.0129(13) -0.0261(13)
Cl4 0.0386(12) 0.0353(13) 0.0585(15) -0.0009(11) -0.0134(11) -0.0174(10)
C1 0.023(4) 0.019(4) 0.037(3) 0.002(3) -0.006(3) -0.009(3)
C2 0.033(4) 0.020(4) 0.037(4) 0.004(3) -0.008(3) -0.013(4)
C3 0.032(4) 0.030(5) 0.027(4) 0.002(3) -0.002(3) -0.010(4)
C4 0.039(4) 0.034(5) 0.032(4) 0.006(4) -0.010(3) -0.011(4)
C11 0.009(3) 0.020(3) 0.036(4) -0.002(3) -0.004(3) 0.000(3)
C12 0.008(3) 0.020(3) 0.031(3) 0.001(3) -0.004(3) 0.001(3)
N13 0.030(4) 0.027(3) 0.032(3) 0.003(3) -0.009(3) -0.011(3)
C14 0.009(3) 0.019(3) 0.037(4) -0.002(3) -0.003(3) 0.001(3)
C15 0.029(4) 0.031(4) 0.038(4) 0.007(3) -0.005(3) -0.006(3)
C16 0.040(5) 0.036(5) 0.052(5) 0.005(4) -0.005(4) -0.013(4)
C17 0.032(5) 0.030(4) 0.056(4) -0.002(3) -0.006(4) -0.013(4)
C18 0.017(4) 0.020(4) 0.044(4) -0.009(3) -0.003(3) -0.002(3)
C19 0.019(4) 0.024(4) 0.036(4) -0.003(3) -0.001(3) -0.007(3)
N20 0.027(3) 0.029(3) 0.032(3) 0.001(3) -0.010(3) -0.013(3)
C21 0.015(4) 0.018(3) 0.032(3) -0.001(3) -0.005(3) -0.001(3)
C22 0.020(4) 0.023(4) 0.031(4) -0.001(3) -0.005(3) -0.003(3)
C23 0.009(3) 0.021(4) 0.032(3) -0.001(3) -0.001(3) 0.003(3)
N24 0.018(3) 0.026(3) 0.036(4) 0.003(3) 0.000(3) -0.002(3)
C25 0.020(4) 0.025(4) 0.037(4) 0.001(3) 0.002(3) -0.003(3)
C26 0.036(5) 0.034(4) 0.042(4) 0.008(3) 0.003(4) -0.011(4)
C27 0.043(5) 0.042(5) 0.053(5) 0.009(4) -0.001(4) -0.019(4)
C28 0.029(4) 0.026(4) 0.057(4) 0.000(3) 0.004(4) -0.007(4)
C29 0.024(4) 0.027(4) 0.054(4) -0.004(3) 0.000(3) -0.007(3)
C30 0.014(4) 0.021(4) 0.039(4) -0.006(3) 0.005(3) 0.001(3)
N31 0.019(3) 0.032(3) 0.039(4) 0.001(3) -0.005(3) -0.009(3)
C32 0.010(4) 0.025(4) 0.035(3) 0.000(3) -0.002(3) 0.002(3)
C41 0.056(5) 0.035(5) 0.058(5) -0.012(4) -0.011(4) -0.016(4)
C42 0.080(7) 0.042(6) 0.092(7) -0.016(5) 0.012(6) -0.035(6)
C43 0.087(8) 0.088(9) 0.074(6) -0.021(5) -0.022(5) -0.038(7)
C44 0.053(5) 0.064(6) 0.047(5) 0.009(4) 0.001(4) -0.023(4)
C45 0.042(5) 0.107(9) 0.076(7) 0.010(6) -0.001(5) -0.015(5)
C46 0.080(8) 0.125(11) 0.051(5) 0.004(5) 0.005(5) -0.038(7)
C47 0.053(5) 0.044(5) 0.060(6) 0.009(4) -0.016(4) -0.007(4)
C48 0.056(5) 0.070(7) 0.103(9) 0.011(7) -0.009(5) -0.005(5)
C49 0.087(8) 0.043(6) 0.146(11) 0.012(6) -0.033(8) -0.016(5)
C51 0.041(8) 0.032(6) 0.039(6) 0.001(4) -0.019(5) -0.003(6)
C52 0.083(15) 0.045(10) 0.040(7) 0.002(6) -0.030(8) -0.026(10)
C53 0.099(13) 0.033(6) 0.059(9) 0.001(5) -0.022(8) -0.006(6)
C54 0.036(4) 0.056(5) 0.042(5) 0.001(4) -0.011(4) -0.016(4)
C55 0.048(5) 0.083(8) 0.058(6) 0.005(5) -0.023(5) -0.017(5)
C56 0.049(6) 0.069(6) 0.072(7) 0.018(5) -0.005(5) -0.023(5)
C57 0.044(4) 0.040(4) 0.042(5) 0.005(3) -0.021(4) -0.013(4)
C58 0.058(5) 0.067(7) 0.061(6) 0.012(5) -0.007(5) -0.030(5)
C59 0.078(7) 0.037(5) 0.061(6) -0.002(4) -0.005(5) -0.022(5)
C61 0.021(4) 0.038(5) 0.058(5) -0.004(4) -0.005(4) 0.000(4)
Cl5 0.0327(12) 0.0680(18) 0.0614(16) 0.0003(14) -0.0096(12) -0.0113(12)
Cl6 0.0387(13) 0.0417(15) 0.106(2) -0.0205(15) 0.0108(14) -0.0065(11)
Cl7 0.0397(13) 0.0694(18) 0.0534(15) -0.0032(13) 0.0023(12) -0.0033(12)

loop_
_atom_type_symbol
_atom_type_description
_atom_type_scat_dispersion_real
_atom_type_scat_dispersion_imag
_atom_type_scat_source
C C 0.0033 0.0016 'International Tables Vol C Tables 4.2.6.8 and 6.1.1.4'
H H 0.0000 0.0000 'International Tables Vol C Tables 4.2.6.8 and 6.1.1.4'
N N 0.0061 0.0033 'International Tables Vol C Tables 4.2.6.8 and 6.1.1.4'
Si Si 0.0817 0.0704 'International Tables Vol C Tables 4.2.6.8 and 6.1.1.4'
Cl Cl 0.1484 0.1585 'International Tables Vol C Tables 4.2.6.8 and 6.1.1.4'

loop_
_geom_angle_atom_site_label_1
_geom_angle_atom_site_label_2
_geom_angle_atom_site_label_3
_geom_angle
C2 Si1 C47 108.6(4)
C2 Si1 C41 107.2(3)
C47 Si1 C41 113.7(4)
C2 Si1 C44 105.5(3)
C47 Si1 C44 110.5(4)
C41 Si1 C44 111.0(4)
C4 Si2 C51B 112.7(11)
C4 Si2 C57 105.6(4)
C51B Si2 C57 117.3(13)
C4 Si2 C51 106.6(5)
C57 Si2 C51 108.1(5)
C4 Si2 C54 107.4(3)
C51B Si2 C54 103.4(11)
C57 Si2 C54 110.2(4)
C51 Si2 C54 118.3(6)
C2 C1 C11 174.8(8)
C1 C2 Si1 172.4(7)
C4 C3 C22 173.2(8)
C3 C4 Si2 168.8(8)
C12 C11 C1 117.9(6)
C12 C11 C32 119.2(6)
C1 C11 C32 122.7(6)
N13 C12 C11 121.2(6)
N13 C12 C21 117.6(6)
C11 C12 C21 121.1(6)
C12 N13 C14 124.5(6)
C12 N13 H13 117.8
C14 N13 H13 117.8
C19 C14 C15 120.6(6)
C19 C14 N13 117.6(6)
C15 C14 N13 121.8(6)
C14 C15 C16 120.2(7)
C14 C15 Cl1 119.6(6)
C16 C15 Cl1 120.1(6)
C17 C16 C15 119.6(7)
C17 C16 H16 120.2
C15 C16 H16 120.2
C16 C17 C18 120.1(7)
C16 C17 H17 119.9
C18 C17 H17 119.9
C17 C18 C19 120.5(7)
C17 C18 Cl2 120.8(6)
C19 C18 Cl2 118.7(6)
C14 C19 N20 119.0(6)
C14 C19 C18 118.9(6)
N20 C19 C18 121.9(6)
C21 N20 C19 123.9(6)
C21 N20 H20 118.1
C19 N20 H20 118.1
C22 C21 N20 121.4(6)
C22 C21 C12 121.2(6)
N20 C21 C12 117.3(6)
C21 C22 C3 119.3(6)
C21 C22 C23 118.4(6)
C3 C22 C23 122.0(6)
N24 C23 C32 122.6(6)
N24 C23 C22 117.5(6)
C32 C23 C22 119.8(6)
C23 N24 C25 116.3(6)
N24 C25 C30 121.0(6)
N24 C25 C26 119.5(7)
C30 C25 C26 119.4(6)
C27 C26 C25 119.8(7)
C27 C26 Cl3 120.9(6)
C25 C26 Cl3 119.1(6)
C26 C27 C28 120.7(7)
C26 C27 H27 119.6
C28 C27 H27 119.6
C29 C28 C27 122.0(7)
C29 C28 H28 119.0
C27 C28 H28 119.0
C28 C29 C30 120.1(7)
C28 C29 Cl4 122.2(6)
C30 C29 Cl4 117.7(6)
N31 C30 C25 121.9(6)
N31 C30 C29 120.3(7)
C25 C30 C29 117.7(6)
C32 N31 C30 116.3(6)
N31 C32 C23 121.8(6)
N31 C32 C11 118.1(6)
C23 C32 C11 120.1(6)
C43 C41 C42 110.6(7)
C43 C41 Si1 112.7(6)
C42 C41 Si1 113.7(6)
C43 C41 H41 106.4
C42 C41 H41 106.4
Si1 C41 H41 106.4
C41 C42 H42A 109.5
C41 C42 H42B 109.5
H42A C42 H42B 109.5
C41 C42 H42C 109.5
H42A C42 H42C 109.5
H42B C42 H42C 109.5
C41 C43 H43A 109.5
C41 C43 H43B 109.5
H43A C43 H43B 109.5
C41 C43 H43C 109.5
H43A C43 H43C 109.5
H43B C43 H43C 109.5
C45 C44 C46 110.4(8)
C45 C44 Si1 112.1(6)
C46 C44 Si1 112.9(6)
C45 C44 H44 107.0
C46 C44 H44 107.0
Si1 C44 H44 107.0
C44 C45 H45A 109.5
C44 C45 H45B 109.5
H45A C45 H45B 109.5
C44 C45 H45C 109.5
H45A C45 H45C 109.5
H45B C45 H45C 109.5
C44 C46 H46A 109.5
C44 C46 H46B 109.5
H46A C46 H46B 109.5
C44 C46 H46C 109.5
H46A C46 H46C 109.5
H46B C46 H46C 109.5
C49 C47 C48 109.6(8)
C49 C47 Si1 113.1(6)
C48 C47 Si1 113.3(6)
C49 C47 H47 106.8
C48 C47 H47 106.8
Si1 C47 H47 106.8
C47 C48 H48A 109.5
C47 C48 H48B 109.5
H48A C48 H48B 109.5
C47 C48 H48C 109.5
H48A C48 H48C 109.5
H48B C48 H48C 109.5
C47 C49 H49A 109.5
C47 C49 H49B 109.5
H49A C49 H49B 109.5
C47 C49 H49C 109.5
H49A C49 H49C 109.5
H49B C49 H49C 109.5
C53 C51 C52 112.1(12)
C53 C51 Si2 113.2(9)
C52 C51 Si2 115.2(12)
C53 C51 H51 105.0
C52 C51 H51 105.0
Si2 C51 H51 105.0
C51 C52 H52A 109.5
C51 C52 H52B 109.5
H52A C52 H52B 109.5
C51 C52 H52C 109.5
H52A C52 H52C 109.5
H52B C52 H52C 109.5
C51 C53 H53A 109.5
C51 C53 H53B 109.5
H53A C53 H53B 109.5
C51 C53 H53C 109.5
H53A C53 H53C 109.5
H53B C53 H53C 109.5
C55 C54 C56 109.8(7)
C55 C54 Si2 113.4(6)
C56 C54 Si2 115.7(6)
C55 C54 H54 105.7
C56 C54 H54 105.7
Si2 C54 H54 105.7
C54 C55 H55A 109.5
C54 C55 H55B 109.5
H55A C55 H55B 109.5
C54 C55 H55C 109.5
H55A C55 H55C 109.5
H55B C55 H55C 109.5
C54 C56 H56A 109.5
C54 C56 H56B 109.5
H56A C56 H56B 109.5
C54 C56 H56C 109.5
H56A C56 H56C 109.5
H56B C56 H56C 109.5
C59 C57 C58 109.3(7)
C59 C57 Si2 111.7(5)
C58 C57 Si2 112.5(6)
C59 C57 H57 107.7
C58 C57 H57 107.7
Si2 C57 H57 107.7
C57 C58 H58A 109.5
C57 C58 H58B 109.5
H58A C58 H58B 109.5
C57 C58 H58C 109.5
H58A C58 H58C 109.5
H58B C58 H58C 109.5
C57 C59 H59A 109.5
C57 C59 H59B 109.5
H59A C59 H59B 109.5
C57 C59 H59C 109.5
H59A C59 H59C 109.5
H59B C59 H59C 109.5
Cl7 C61 Cl6 110.7(5)
Cl7 C61 Cl5 109.5(4)
Cl6 C61 Cl5 109.6(4)
Cl7 C61 H61 109.0
Cl6 C61 H61 109.0
Cl5 C61 H61 109.0
C53B C51B C52B 112(2)
C53B C51B Si2 111(3)
C52B C51B Si2 114(3)
C53B C51B H51B 106.4
C52B C51B H51B 106.4
Si2 C51B H51B 106.4
C51B C52B H52D 109.5
C51B C52B H52E 109.5
H52D C52B H52E 109.5
C51B C52B H52F 109.5
H52D C52B H52F 109.5
H52E C52B H52F 109.5
C51B C53B H53D 109.5
C51B C53B H53E 109.5
H53D C53B H53E 109.5
C51B C53B H53F 109.5
H53D C53B H53F 109.5
H53E C53B H53F 109.5

loop_
_geom_bond_atom_site_label_1
_geom_bond_atom_site_label_2
_geom_bond_distance
Si1 C2 1.828(7)
Si1 C47 1.875(7)
Si1 C41 1.877(7)
Si1 C44 1.887(7)
Si2 C4 1.837(7)
Si2 C51B 1.86(4)
Si2 C57 1.869(7)
Si2 C51 1.875(10)
Si2 C54 1.876(7)
Cl1 C15 1.723(7)
Cl2 C18 1.733(7)
Cl3 C26 1.712(8)
Cl4 C29 1.716(8)
C1 C2 1.218(9)
C1 C11 1.421(9)
C3 C4 1.207(9)
C3 C22 1.433(9)
C11 C12 1.379(9)
C11 C32 1.429(9)
C12 N13 1.359(8)
C12 C21 1.435(10)
N13 C14 1.403(8)
N13 H13 0.8800
C14 C19 1.373(10)
C14 C15 1.375(9)
C15 C16 1.390(9)
C16 C17 1.365(11)
C16 H16 0.9500
C17 C18 1.382(9)
C17 H17 0.9500
C18 C19 1.390(9)
C19 N20 1.385(8)
N20 C21 1.378(8)
N20 H20 0.8800
C21 C22 1.375(9)
C22 C23 1.456(9)
C23 N24 1.325(8)
C23 C32 1.417(10)
N24 C25 1.370(8)
C25 C30 1.416(10)
C25 C26 1.434(9)
C26 C27 1.363(10)
C27 C28 1.393(11)
C27 H27 0.9500
C28 C29 1.340(9)
C28 H28 0.9500
C29 C30 1.457(9)
C30 N31 1.352(8)
N31 C32 1.340(8)
C41 C43 1.519(9)
C41 C42 1.533(9)
C41 H41 1.0000
C42 H42A 0.9800
C42 H42B 0.9800
C42 H42C 0.9800
C43 H43A 0.9800
C43 H43B 0.9800
C43 H43C 0.9800
C44 C45 1.515(9)
C44 C46 1.522(9)
C44 H44 1.0000
C45 H45A 0.9800
C45 H45B 0.9800
C45 H45C 0.9800
C46 H46A 0.9800
C46 H46B 0.9800
C46 H46C 0.9800
C47 C49 1.514(10)
C47 C48 1.524(9)
C47 H47 1.0000
C48 H48A 0.9800
C48 H48B 0.9800
C48 H48C 0.9800
C49 H49A 0.9800
C49 H49B 0.9800
C49 H49C 0.9800
C51 C53 1.511(12)
C51 C52 1.511(11)
C51 H51 1.0000
C52 H52A 0.9800
C52 H52B 0.9800
C52 H52C 0.9800
C53 H53A 0.9800
C53 H53B 0.9800
C53 H53C 0.9800
C54 C55 1.531(9)
C54 C56 1.533(9)
C54 H54 1.0000
C55 H55A 0.9800
C55 H55B 0.9800
C55 H55C 0.9800
C56 H56A 0.9800
C56 H56B 0.9800
C56 H56C 0.9800
C57 C59 1.530(9)
C57 C58 1.531(9)
C57 H57 1.0000
C58 H58A 0.9800
C58 H58B 0.9800
C58 H58C 0.9800
C59 H59A 0.9800
C59 H59B 0.9800
C59 H59C 0.9800
C61 Cl7 1.744(9)
C61 Cl6 1.762(8)
C61 Cl5 1.769(8)
C61 H61 1.0000
C51B C53B 1.518(15)
C51B C52B 1.518(15)
C51B H51B 1.0000
C52B H52D 0.9800
C52B H52E 0.9800
C52B H52F 0.9800
C53B H53D 0.9800
C53B H53E 0.9800
C53B H53F 0.9800

loop_
_geom_torsion_atom_site_label_1
_geom_torsion_atom_site_label_2
_geom_torsion_atom_site_label_3
_geom_torsion_atom_site_label_4
_geom_torsion
C51B Si2 C4 C3 170(4)
C57 Si2 C4 C3 41(4)
C51 Si2 C4 C3 156(4)
C54 Si2 C4 C3 -77(4)
C1 C11 C12 N13 -4.3(10)
C32 C11 C12 N13 -179.3(6)
C1 C11 C12 C21 173.8(6)
C32 C11 C12 C21 -1.2(10)
C11 C12 N13 C14 176.4(6)
C21 C12 N13 C14 -1.8(10)
C12 N13 C14 C19 3.3(10)
C12 N13 C14 C15 -176.6(7)
C19 C14 C15 C16 0.8(11)
N13 C14 C15 C16 -179.3(7)
C19 C14 C15 Cl1 -177.0(6)
N13 C14 C15 Cl1 2.9(10)
C14 C15 C16 C17 -0.3(12)
Cl1 C15 C16 C17 177.5(6)
C15 C16 C17 C18 -1.8(12)
C16 C17 C18 C19 3.3(12)
C16 C17 C18 Cl2 -178.1(6)
C15 C14 C19 N20 176.6(7)
N13 C14 C19 N20 -3.3(10)
C15 C14 C19 C18 0.7(11)
N13 C14 C19 C18 -179.2(6)
C17 C18 C19 C14 -2.8(11)
Cl2 C18 C19 C14 178.6(5)
C17 C18 C19 N20 -178.6(7)
Cl2 C18 C19 N20 2.8(10)
C14 C19 N20 C21 2.1(11)
C18 C19 N20 C21 177.9(6)
C19 N20 C21 C22 -177.4(7)
C19 N20 C21 C12 -0.5(10)
N13 C12 C21 C22 177.2(7)
C11 C12 C21 C22 -1.0(10)
N13 C12 C21 N20 0.3(9)
C11 C12 C21 N20 -177.9(6)
N20 C21 C22 C3 5.0(11)
C12 C21 C22 C3 -171.8(7)
N20 C21 C22 C23 -179.8(6)
C12 C21 C22 C23 3.5(10)
C21 C22 C23 N24 177.6(6)
C3 C22 C23 N24 -7.3(10)
C21 C22 C23 C32 -3.8(10)
C3 C22 C23 C32 171.2(7)
C32 C23 N24 C25 1.4(10)
C22 C23 N24 C25 179.9(6)
C23 N24 C25 C30 -2.0(10)
C23 N24 C25 C26 -177.5(7)
N24 C25 C26 C27 -179.0(7)
C30 C25 C26 C27 5.4(12)
N24 C25 C26 Cl3 -2.8(10)
C30 C25 C26 Cl3 -178.4(6)
C25 C26 C27 C28 -4.2(13)
Cl3 C26 C27 C28 179.6(6)
C26 C27 C28 C29 2.0(13)
C27 C28 C29 C30 -1.0(12)
C27 C28 C29 Cl4 179.7(6)
N24 C25 C30 N31 2.5(11)
C26 C25 C30 N31 178.0(7)
N24 C25 C30 C29 -179.8(6)
C26 C25 C30 C29 -4.3(10)
C28 C29 C30 N31 179.9(7)
Cl4 C29 C30 N31 -0.8(9)
C28 C29 C30 C25 2.1(11)
Cl4 C29 C30 C25 -178.5(5)
C25 C30 N31 C32 -2.1(10)
C29 C30 N31 C32 -179.8(6)
C30 N31 C32 C23 1.5(10)
C30 N31 C32 C11 -179.9(6)
N24 C23 C32 N31 -1.2(11)
C22 C23 C32 N31 -179.7(6)
N24 C23 C32 C11 -179.8(6)
C22 C23 C32 C11 1.7(10)
C12 C11 C32 N31 -177.8(6)
C1 C11 C32 N31 7.4(10)
C12 C11 C32 C23 0.8(10)
C1 C11 C32 C23 -174.0(6)
C2 Si1 C41 C43 -161.9(6)
C47 Si1 C41 C43 -41.9(8)
C44 Si1 C41 C43 83.3(7)
C2 Si1 C41 C42 -35.0(7)
C47 Si1 C41 C42 85.0(7)
C44 Si1 C41 C42 -149.7(6)
C2 Si1 C44 C45 -50.9(8)
C47 Si1 C44 C45 -168.1(7)
C41 Si1 C44 C45 64.9(8)
C2 Si1 C44 C46 -176.3(7)
C47 Si1 C44 C46 66.5(8)
C41 Si1 C44 C46 -60.5(8)
C2 Si1 C47 C49 -60.8(8)
C41 Si1 C47 C49 180.0(7)
C44 Si1 C47 C49 54.5(8)
C2 Si1 C47 C48 64.7(7)
C41 Si1 C47 C48 -54.5(8)
C44 Si1 C47 C48 180.0(7)
C4 Si2 C51 C53 64.2(12)
C51B Si2 C51 C53 -52(5)
C57 Si2 C51 C53 177.4(10)
C54 Si2 C51 C53 -56.7(12)
C4 Si2 C51 C52 -164.9(13)
C51B Si2 C51 C52 79(5)
C57 Si2 C51 C52 -51.7(15)
C54 Si2 C51 C52 74.2(14)
C4 Si2 C54 C55 177.8(6)
C51B Si2 C54 C55 -62.9(13)
C57 Si2 C54 C55 63.3(7)
C51 Si2 C54 C55 -61.7(8)
C4 Si2 C54 C56 -54.1(7)
C51B Si2 C54 C56 65.2(13)
C57 Si2 C54 C56 -168.6(6)
C51 Si2 C54 C56 66.4(8)
C4 Si2 C57 C59 -61.7(6)
C51B Si2 C57 C59 171.8(12)
C51 Si2 C57 C59 -175.5(7)
C54 Si2 C57 C59 53.9(7)
C4 Si2 C57 C58 61.6(7)
C51B Si2 C57 C58 -64.9(13)
C51 Si2 C57 C58 -52.1(8)
C54 Si2 C57 C58 177.3(6)
C4 Si2 C51B C53B -31(3)
C57 Si2 C51B C53B 92(3)
C51 Si2 C51B C53B 38(4)
C54 Si2 C51B C53B -147(3)
C4 Si2 C51B C52B -158(3)
C57 Si2 C51B C52B -35(3)
C51 Si2 C51B C52B -90(6)
C54 Si2 C51B C52B 86(3)
